data_4346465
loop_
_publ_author_name
'Wrixon, Justin D.'
'Hayward, John J.'
'Rawson, Jeremy M.'

_publ_section_title
;
 Phosphine control of the oxidative addition chemistry of tetrathiocins to
 palladium(0): characterization of mono-, di-, and hexanuclear
 palladium(II) dithiolate complexes.
;
_journal_issue 19
_journal_name_full 'Inorganic chemistry'
_journal_page_first 9384
_journal_page_last 9386
_journal_paper_doi 10.1021/acs.inorgchem.5b01555
_journal_volume 54
_journal_year 2015
_chemical_formula_moiety 'C48 H48 O12 Pd6 S12'
_chemical_formula_sum 'C48 H48 O12 Pd6 S12'
_chemical_formula_weight 1839.98
_space_group_crystal_system orthorhombic
_space_group_IT_number 18
_space_group_name_Hall 'P 2 2ab'
_space_group_name_H-M_alt 'P 21 21 2'
_atom_sites_solution_hydrogens geom
_atom_sites_solution_primary direct
_atom_sites_solution_secondary difmap
_audit_creation_method SHELXL-2013
_cell_angle_alpha 90
_cell_angle_beta 90
_cell_angle_gamma 90
_cell_formula_units_Z 4
_cell_length_a 21.721(6)
_cell_length_b 22.370(6)
_cell_length_c 16.448(4)
_cell_measurement_reflns_used 9018
_cell_measurement_temperature 150(2)
_cell_measurement_theta_max 27.52
_cell_measurement_theta_min 2.39
_cell_volume 7992(4)
_computing_cell_refinement 'Bruker SAINT'
_computing_data_collection 'Bruker APEX2'
_computing_data_reduction 'Bruker SAINT'
_computing_molecular_graphics 'Bruker SHELXTL'
_computing_publication_material 'Bruker SHELXTL'
_computing_structure_refinement 'SHELXL-2013 (Sheldrick, 2013)'
_computing_structure_solution SHELXS
_diffrn_ambient_temperature 150(2)
_diffrn_measured_fraction_theta_full 0.996
_diffrn_measured_fraction_theta_max 0.992
_diffrn_measurement_device_type 'Bruker APEX-II CCD'
_diffrn_measurement_method 'phi and omega scans'
_diffrn_radiation_type MoK\a
_diffrn_radiation_wavelength 0.71073
_diffrn_reflns_av_R_equivalents 0.0414
_diffrn_reflns_av_unetI/netI 0.0320
_diffrn_reflns_Laue_measured_fraction_full 0.996
_diffrn_reflns_Laue_measured_fraction_max 0.992
_diffrn_reflns_limit_h_max 28
_diffrn_reflns_limit_h_min -28
_diffrn_reflns_limit_k_max 28
_diffrn_reflns_limit_k_min -29
_diffrn_reflns_limit_l_max 21
_diffrn_reflns_limit_l_min -21
_diffrn_reflns_number 92126
_diffrn_reflns_point_group_measured_fraction_full 0.998
_diffrn_reflns_point_group_measured_fraction_max 0.993
_diffrn_reflns_theta_full 25.242
_diffrn_reflns_theta_max 27.580
_diffrn_reflns_theta_min 1.800
_diffrn_source 'fine focus sealed tube'
_exptl_absorpt_coefficient_mu 1.677
_exptl_absorpt_correction_T_max 0.7456
_exptl_absorpt_correction_T_min 0.5951
_exptl_absorpt_correction_type multi-scan
_exptl_absorpt_process_details sadabs
_exptl_crystal_colour red
_exptl_crystal_density_diffrn 1.529
_exptl_crystal_description block
_exptl_crystal_F_000 3600
_exptl_crystal_size_max 0.370
_exptl_crystal_size_mid 0.210
_exptl_crystal_size_min 0.180
_platon_squeeze_details
;
TITL JW016preSQP 21 21 2    R = 0.09
CELL   21.7210   22.3700   16.4480     90.00     90.00     90.00
SPGR P21212
# Solvent Accessible Volume =    3033.6
# Electrons Found in S.A.V. =    1998.7
# Note: Atoms in Void as Cxxx and Qxxx all others
C101 0.736 0.072 0.221 !      19.91 eA-3
C102 0.173 0.832 0.209 !      19.40 eA-3
C103 0.226 0.410 0.249 !      15.04 eA-3
C104 0.655 0.987 0.763 !      12.69 eA-3
C105 0.810 0.762 0.327 !       9.53 eA-3
C106 0.806 0.902 0.347 !       8.62 eA-3
C107 1.000 0.502 0.234 !       8.36 eA-3
C108 0.344 0.212 0.342 !       7.84 eA-3
C109 0.766 0.131 0.271 !       7.30 eA-3
C110 0.419 0.108 0.324 !       6.20 eA-3
C111 0.937 0.528 0.776 !       5.58 eA-3
C112 0.962 0.403 0.153 !       5.55 eA-3
C113 0.695 0.027 0.704 !       5.15 eA-3
C114 0.880 0.838 0.107 !       4.50 eA-3
C115 0.473 0.571 0.875 !       4.02 eA-3
C116 0.545 0.345 0.905 !       3.82 eA-3
C117 0.455 0.577 0.894 !       3.67 eA-3
C118 0.413 0.170 0.362 !       3.56 eA-3
C119 0.068 0.263 0.143 !       3.48 eA-3
C120 0.994 0.831 0.175 !       3.37 eA-3
C121 0.304 0.671 0.611 !       3.37 eA-3
C122 0.938 0.343 0.232 !       3.06 eA-3
C123 0.947 0.322 0.235 !       3.05 eA-3
C124 0.039 0.711 0.220 !       2.89 eA-3
C125 0.984 0.768 0.203 !       2.77 eA-3
C126 0.999 0.678 0.169 !       2.71 eA-3
C127 0.399 0.675 0.654 !       2.62 eA-3
C128 0.094 0.101 0.125 !       2.55 eA-3
C129 0.970 0.137 0.158 !       2.50 eA-3
C130 0.506 0.842 0.813 !       2.49 eA-3
C131 0.486 0.345 0.856 !       2.48 eA-3
C132 0.431 0.271 0.765 !       2.46 eA-3
C133 0.494 0.641 0.865 !       2.42 eA-3
C134 0.344 0.299 0.754 !       2.26 eA-3
C135 0.946 0.790 0.145 !       2.19 eA-3
C136 0.987 0.470 0.140 !       2.18 eA-3
C137 0.577 0.314 0.658 !       2.15 eA-3
C138 0.811 0.126 0.216 !       2.11 eA-3
C139 0.111 0.688 0.716 !       2.07 eA-3
C140 0.743 0.328 0.623 !       2.06 eA-3
Q141 0.032 0.480 0.564 !       2.00 eA-3
C142 0.016 0.170 0.254 !       1.99 eA-3
C143 0.430 0.641 0.688 !       1.99 eA-3
C144 0.233 0.924 0.170 !       1.94 eA-3
Q145 0.022 0.972 0.214 !       1.91 eA-3
C146 0.563 0.380 0.670 !       1.91 eA-3
C147 0.836 0.340 0.618 !       1.84 eA-3
C148 0.031 0.115 0.200 !       1.84 eA-3
C149 0.853 0.140 0.171 !       1.80 eA-3
C150 0.540 0.347 0.653 !       1.79 eA-3
C151 0.054 0.522 0.809 !       1.79 eA-3
C152 0.157 0.831 0.143 !       1.78 eA-3
C153 0.030 0.821 0.193 !       1.77 eA-3
Q154 0.344 0.377 0.756 !       1.77 eA-3
C155 0.016 0.098 0.223 !       1.77 eA-3
C156 0.039 0.621 0.231 !       1.75 eA-3
C157 0.383 0.618 0.842 !       1.75 eA-3
C158 0.721 0.594 0.748 !       1.74 eA-3
Q159 0.953 0.057 0.169 !       1.72 eA-3
Q160 0.062 0.537 0.875 !       1.71 eA-3
C161 0.155 0.099 0.177 !       1.70 eA-3
C162 0.994 0.784 0.263 !       1.70 eA-3
C163 0.640 0.332 0.748 !       1.70 eA-3
C164 0.766 0.540 0.831 !       1.70 eA-3
C165 0.892 0.467 0.815 !       1.68 eA-3
C166 0.538 0.895 0.747 !       1.68 eA-3
C167 0.976 0.467 0.814 !       1.68 eA-3
C168 0.486 0.990 0.315 !       1.67 eA-3
C169 0.017 0.753 0.231 !       1.66 eA-3
Q170 0.149 0.512 0.827 !       1.65 eA-3
C171 0.380 0.633 0.808 !       1.65 eA-3
Q172 0.585 0.221 0.736 !       1.65 eA-3
C173 0.062 0.881 0.201 !       1.65 eA-3
C174 0.788 0.963 0.328 !       1.64 eA-3
C175 0.829 0.516 0.823 !       1.62 eA-3
C176 0.021 0.061 0.212 !       1.62 eA-3
C177 0.367 0.605 0.734 !       1.60 eA-3
C178 0.576 0.939 0.781 !       1.60 eA-3
Q179 0.267 0.899 0.813 !       1.59 eA-3
Q180 0.987 0.071 0.215 !       1.58 eA-3
C181 0.477 0.731 0.861 !       1.58 eA-3
C182 0.892 0.447 0.172 !       1.57 eA-3
Q183 0.179 0.081 0.227 !       1.56 eA-3
C184 0.594 0.806 0.751 !       1.56 eA-3
C185 0.788 0.056 0.204 !       1.56 eA-3
C186 0.961 0.226 0.203 !       1.56 eA-3
C187 0.752 0.929 0.312 !       1.56 eA-3
C188 0.752 0.796 0.285 !       1.55 eA-3
C189 0.357 0.583 0.803 !       1.55 eA-3
C190 0.040 0.109 0.269 !       1.55 eA-3
C191 0.079 0.837 0.201 !       1.54 eA-3
C192 0.624 0.285 0.753 !       1.54 eA-3
C193 0.062 0.387 0.177 !       1.54 eA-3
C194 1.001 0.120 0.246 !       1.54 eA-3
C195 0.532 0.300 0.701 !       1.54 eA-3
C196 0.979 0.636 0.159 !       1.54 eA-3
C197 0.692 0.064 0.249 !       1.53 eA-3
C198 0.136 0.511 0.871 !       1.53 eA-3
C199 0.868 0.921 0.159 !       1.52 eA-3
;
_refine_diff_density_max 1.166
_refine_diff_density_min -0.805
_refine_diff_density_rms 0.132
_refine_ls_abs_structure_details
;
 Refined as an inversion twin.
;
_refine_ls_abs_structure_Flack 0.04(2)
_refine_ls_extinction_method none
_refine_ls_goodness_of_fit_ref 1.040
_refine_ls_hydrogen_treatment constr
_refine_ls_matrix_type full
_refine_ls_number_parameters 686
_refine_ls_number_reflns 18285
_refine_ls_number_restraints 0
_refine_ls_restrained_S_all 1.040
_refine_ls_R_factor_all 0.0339
_refine_ls_R_factor_gt 0.0310
_refine_ls_shift/su_max 0.003
_refine_ls_shift/su_mean 0.000
_refine_ls_structure_factor_coef Fsqd
_refine_ls_weighting_details 'w=1/[\s^2^(Fo^2^)+(0.0525P)^2^+8.4559P] where P=(Fo^2^+2Fc^2^)/3'
_refine_ls_weighting_scheme calc
_refine_ls_wR_factor_gt 0.0852
_refine_ls_wR_factor_ref 0.0871
_reflns_Friedel_coverage 0.845
_reflns_Friedel_fraction_full 0.999
_reflns_Friedel_fraction_max 0.995
_reflns_number_gt 17294
_reflns_number_total 18285
_reflns_threshold_expression 'I > 2\s(I)'
_cod_data_source_file ic5b01555_si_004.cif
_cod_data_source_block jw016presq_sq
_cod_database_code 4346465
_shelx_space_group_comment
;
The symmetry employed for this shelxl refinement is uniquely defined
by the following loop, which should always be used as a source of
symmetry information in preference to the above space-group names.
They are only intended as comments.
;
_shelx_estimated_absorpt_t_min 0.576
_shelx_estimated_absorpt_t_max 0.752
_shelxl_version_number 2013-3
_platon_squeeze_void_probe_radius 1.20

loop_
_space_group_symop_operation_xyz
'x, y, z'
'-x, -y, z'
'-x+1/2, y+1/2, -z'
'x+1/2, -y+1/2, -z'

loop_
_atom_site_label
_atom_site_type_symbol
_atom_site_fract_x
_atom_site_fract_y
_atom_site_fract_z
_atom_site_U_iso_or_equiv
_atom_site_adp_type
_atom_site_occupancy
_atom_site_site_symmetry_order
_atom_site_calc_flag
_atom_site_refinement_flags_posn
_atom_site_refinement_flags_adp
Pd1 Pd 0.52803(2) 0.27482(2) 1.27508(3) 0.01852(10) Uani 1 1 d . .
Pd2 Pd 0.67785(2) 0.26799(2) 1.25160(3) 0.01601(9) Uani 1 1 d . .
Pd3 Pd 0.59325(2) 0.35051(2) 1.13116(3) 0.01649(10) Uani 1 1 d . .
Pd4 Pd 0.68560(2) 0.41600(2) 1.26718(3) 0.01663(9) Uani 1 1 d . .
Pd5 Pd 0.53562(2) 0.42163(2) 1.29264(3) 0.01964(10) Uani 1 1 d . .
Pd6 Pd 0.62301(2) 0.33988(2) 1.41201(3) 0.01791(10) Uani 1 1 d . .
S11 S 0.59796(7) 0.19745(6) 1.26731(9) 0.0191(3) Uani 1 1 d . .
C11 C 0.5999(3) 0.1703(3) 1.3683(4) 0.0219(12) Uani 1 1 d . .
O11 O 0.6604(3) 0.0424(2) 1.4853(4) 0.0416(13) Uani 1 1 d . .
C12 C 0.6292(3) 0.1156(3) 1.3851(5) 0.0277(14) Uani 1 1 d . .
H12 H 0.6480 0.0937 1.3423 0.033 Uiso 1 1 calc R U
S12 S 0.54007(7) 0.27281(7) 1.41423(10) 0.0218(3) Uani 1 1 d . .
O12 O 0.6044(3) 0.0975(3) 1.5993(4) 0.0465(14) Uani 1 1 d . .
C13 C 0.6307(3) 0.0935(3) 1.4632(5) 0.0334(16) Uani 1 1 d . .
C14 C 0.6017(3) 0.1245(3) 1.5251(5) 0.0347(17) Uani 1 1 d . .
C15 C 0.5732(3) 0.1788(3) 1.5098(4) 0.0256(13) Uani 1 1 d . .
H15 H 0.5541 0.2005 1.5525 0.031 Uiso 1 1 calc R U
C16 C 0.5731(3) 0.2012(3) 1.4300(4) 0.0238(13) Uani 1 1 d . .
C17 C 0.6978(4) 0.0136(4) 1.4251(6) 0.0537(17) Uani 1 1 d . .
H17A H 0.6717 -0.0004 1.3804 0.081 Uiso 1 1 calc R U
H17B H 0.7191 -0.0205 1.4496 0.081 Uiso 1 1 calc R U
H17C H 0.7282 0.0421 1.4041 0.081 Uiso 1 1 calc R U
C18 C 0.5773(4) 0.1318(4) 1.6683(6) 0.0537(17) Uani 1 1 d . .
H18A H 0.5937 0.1164 1.7197 0.081 Uiso 1 1 calc R U
H18B H 0.5324 0.1275 1.6678 0.081 Uiso 1 1 calc R U
H18C H 0.5881 0.1742 1.6628 0.081 Uiso 1 1 calc R U
S21 S 0.66956(7) 0.42568(6) 1.12880(9) 0.0180(3) Uani 1 1 d . .
C21 C 0.7349(3) 0.3890(2) 1.0856(4) 0.0186(11) Uani 1 1 d . .
O21 O 0.8115(3) 0.3671(3) 0.8889(3) 0.0442(13) Uani 1 1 d . .
S22 S 0.75432(6) 0.34109(6) 1.23768(9) 0.0176(3) Uani 1 1 d . .
O22 O 0.8704(2) 0.2891(2) 0.9749(3) 0.0381(12) Uani 1 1 d . .
C22 C 0.7481(3) 0.3959(3) 1.0050(4) 0.0266(14) Uani 1 1 d . .
H22 H 0.7253 0.4239 0.9737 0.032 Uiso 1 1 calc R U
C23 C 0.7927(3) 0.3640(3) 0.9693(4) 0.0334(16) Uani 1 1 d . .
C24 C 0.8287(3) 0.3215(3) 1.0168(4) 0.0291(15) Uani 1 1 d . .
C25 C 0.8161(3) 0.3165(3) 1.0979(4) 0.0239(12) Uani 1 1 d . .
H25 H 0.8391 0.2895 1.1306 0.029 Uiso 1 1 calc R U
C26 C 0.7702(3) 0.3504(3) 1.1324(4) 0.0207(12) Uani 1 1 d . .
C27 C 0.7785(5) 0.4113(5) 0.8405(5) 0.061(2) Uani 1 1 d . .
H27A H 0.7348 0.4111 0.8555 0.091 Uiso 1 1 calc R U
H27B H 0.7826 0.4016 0.7826 0.091 Uiso 1 1 calc R U
H27C H 0.7958 0.4511 0.8507 0.091 Uiso 1 1 calc R U
C28 C 0.9002(5) 0.2430(5) 1.0215(5) 0.061(2) Uani 1 1 d . .
H28A H 0.9240 0.2612 1.0656 0.091 Uiso 1 1 calc R U
H28B H 0.9278 0.2201 0.9861 0.091 Uiso 1 1 calc R U
H28C H 0.8690 0.2162 1.0444 0.091 Uiso 1 1 calc R U
S31 S 0.69525(6) 0.26574(6) 1.39265(9) 0.0180(3) Uani 1 1 d . .
O31 O 0.9315(2) 0.2643(2) 1.4271(4) 0.0369(12) Uani 1 1 d . .
C31 C 0.7670(3) 0.3010(3) 1.4104(4) 0.0184(11) Uani 1 1 d . .
S32 S 0.70366(7) 0.40713(6) 1.40694(9) 0.0186(3) Uani 1 1 d . .
O32 O 0.9383(2) 0.3775(2) 1.4415(4) 0.0412(14) Uani 1 1 d . .
C32 C 0.8206(3) 0.2664(3) 1.4141(4) 0.0236(12) Uani 1 1 d . .
H32 H 0.8177 0.2242 1.4099 0.028 Uiso 1 1 calc R U
C33 C 0.8764(3) 0.2923(3) 1.4235(4) 0.0261(14) Uani 1 1 d . .
C34 C 0.8805(3) 0.3560(3) 1.4309(4) 0.0285(14) Uani 1 1 d . .
C35 C 0.8277(3) 0.3902(3) 1.4277(4) 0.0248(13) Uani 1 1 d . .
H35 H 0.8300 0.4324 1.4333 0.030 Uiso 1 1 calc R U
C36 C 0.7704(3) 0.3623(3) 1.4160(4) 0.0202(12) Uani 1 1 d . .
C37 C 0.9308(4) 0.2014(4) 1.4206(8) 0.065(2) Uani 1 1 d . .
H37A H 0.9114 0.1842 1.4690 0.098 Uiso 1 1 calc R U
H37B H 0.9732 0.1866 1.4161 0.098 Uiso 1 1 calc R U
H37C H 0.9075 0.1897 1.3721 0.098 Uiso 1 1 calc R U
C38 C 0.9440(4) 0.4402(4) 1.4521(8) 0.065(2) Uani 1 1 d . .
H38A H 0.9209 0.4608 1.4094 0.098 Uiso 1 1 calc R U
H38B H 0.9875 0.4515 1.4489 0.098 Uiso 1 1 calc R U
H38C H 0.9275 0.4515 1.5054 0.098 Uiso 1 1 calc R U
S41 S 0.51663(7) 0.27966(6) 1.13466(10) 0.0198(3) Uani 1 1 d . .
C41 C 0.5509(3) 0.2145(3) 1.0933(4) 0.0225(13) Uani 1 1 d . .
O41 O 0.5062(3) 0.0672(2) 1.0156(6) 0.066(2) Uani 1 1 d . .
S42 S 0.66148(6) 0.27235(6) 1.11093(9) 0.0171(3) Uani 1 1 d . .
O42 O 0.6230(2) 0.0611(2) 0.9938(4) 0.0450(15) Uani 1 1 d . .
C42 C 0.5126(3) 0.1665(3) 1.0728(5) 0.0366(17) Uani 1 1 d . .
H42 H 0.4695 0.1687 1.0822 0.044 Uiso 1 1 calc R U
C43 C 0.5382(3) 0.1165(3) 1.0391(6) 0.042(2) Uani 1 1 d . .
C44 C 0.6034(3) 0.1126(3) 1.0290(5) 0.0324(16) Uani 1 1 d . .
C45 C 0.6405(3) 0.1600(3) 1.0504(4) 0.0239(13) Uani 1 1 d . .
H45 H 0.6838 0.1579 1.0429 0.029 Uiso 1 1 calc R U
C46 C 0.6133(3) 0.2114(3) 1.0832(4) 0.0222(12) Uani 1 1 d . .
C47 C 0.4436(4) 0.0700(4) 1.0158(9) 0.078(3) Uani 1 1 d . .
H47A H 0.4270 0.0374 0.9826 0.118 Uiso 1 1 calc R U
H47B H 0.4303 0.1084 0.9933 0.118 Uiso 1 1 calc R U
H47C H 0.4285 0.0661 1.0717 0.118 Uiso 1 1 calc R U
C48 C 0.6881(4) 0.0552(4) 0.9821(9) 0.078(3) Uani 1 1 d . .
H48A H 0.7012 0.0812 0.9374 0.118 Uiso 1 1 calc R U
H48B H 0.6979 0.0136 0.9688 0.118 Uiso 1 1 calc R U
H48C H 0.7096 0.0667 1.0320 0.118 Uiso 1 1 calc R U
C51 C 0.6178(3) 0.5115(3) 1.3938(4) 0.0250(13) Uani 1 1 d . .
S51 S 0.61296(7) 0.49190(6) 1.29074(10) 0.0202(3) Uani 1 1 d . .
O51 O 0.6983(2) 0.6227(2) 1.5223(3) 0.0368(12) Uani 1 1 d . .
S52 S 0.54714(7) 0.41400(7) 1.43168(9) 0.0219(3) Uani 1 1 d . .
C52 C 0.6552(3) 0.5614(3) 1.4155(4) 0.0251(13) Uani 1 1 d . .
H52 H 0.6754 0.5839 1.3745 0.030 Uiso 1 1 calc R U
O52 O 0.6366(3) 0.5664(3) 1.6343(3) 0.0495(15) Uani 1 1 d . .
C53 C 0.6617(3) 0.5766(3) 1.4952(4) 0.0296(15) Uani 1 1 d . .
C54 C 0.6283(4) 0.5467(4) 1.5557(4) 0.0362(17) Uani 1 1 d . .
C55 C 0.5934(3) 0.4974(3) 1.5343(4) 0.0299(14) Uani 1 1 d . .
H55 H 0.5729 0.4754 1.5756 0.036 Uiso 1 1 calc R U
C56 C 0.5878(3) 0.4795(3) 1.4551(4) 0.0233(13) Uani 1 1 d . .
C57 C 0.7343(5) 0.6515(5) 1.4617(6) 0.067(2) Uani 1 1 d . .
H57A H 0.7578 0.6215 1.4313 0.101 Uiso 1 1 calc R U
H57B H 0.7628 0.6796 1.4875 0.101 Uiso 1 1 calc R U
H57C H 0.7072 0.6732 1.4243 0.101 Uiso 1 1 calc R U
C58 C 0.6037(5) 0.5358(5) 1.6981(6) 0.067(2) Uani 1 1 d . .
H58A H 0.5628 0.5242 1.6783 0.101 Uiso 1 1 calc R U
H58B H 0.5992 0.5624 1.7450 0.101 Uiso 1 1 calc R U
H58C H 0.6266 0.5000 1.7143 0.101 Uiso 1 1 calc R U
S61 S 0.52561(7) 0.42988(6) 1.15423(9) 0.0196(3) Uani 1 1 d . .
O61 O 0.3280(2) 0.4108(3) 0.9861(3) 0.0420(13) Uani 1 1 d . .
S62 S 0.45644(7) 0.35226(7) 1.29133(10) 0.0219(3) Uani 1 1 d . .
O62 O 0.2802(2) 0.3319(3) 1.0815(4) 0.0453(14) Uani 1 1 d . .
C62 C 0.4198(3) 0.4192(3) 1.0683(4) 0.0244(13) Uani 1 1 d . .
H62 H 0.4391 0.4450 1.0302 0.029 Uiso 1 1 calc R U
C63 C 0.3613(3) 0.3961(3) 1.0530(4) 0.0314(15) Uani 1 1 d . .
C64 C 0.3349(3) 0.3562(3) 1.1059(5) 0.0372(18) Uani 1 1 d . .
C65 C 0.3643(3) 0.3420(3) 1.1776(4) 0.0260(13) Uani 1 1 d . .
H65 H 0.3453 0.3152 1.2148 0.031 Uiso 1 1 calc R U
C66 C 0.4217(3) 0.3667(3) 1.1960(4) 0.0236(13) Uani 1 1 d . .
C67 C 0.3509(4) 0.4562(4) 0.9375(6) 0.049(2) Uani 1 1 d . .
H67A H 0.3522 0.4935 0.9686 0.074 Uiso 1 1 calc R U
H67B H 0.3242 0.4613 0.8900 0.074 Uiso 1 1 calc R U
H67C H 0.3925 0.4458 0.9195 0.074 Uiso 1 1 calc R U
C68 C 0.2551(4) 0.2863(4) 1.1296(7) 0.055(2) Uani 1 1 d . .
H68A H 0.2845 0.2532 1.1334 0.082 Uiso 1 1 calc R U
H68B H 0.2168 0.2720 1.1050 0.082 Uiso 1 1 calc R U
H68C H 0.2466 0.3019 1.1842 0.082 Uiso 1 1 calc R U
C61 C 0.4500(3) 0.4035(3) 1.1409(4) 0.0207(12) Uani 1 1 d . .

loop_
_atom_site_aniso_label
_atom_site_aniso_U_11
_atom_site_aniso_U_22
_atom_site_aniso_U_33
_atom_site_aniso_U_23
_atom_site_aniso_U_13
_atom_site_aniso_U_12
Pd1 0.0148(2) 0.0170(2) 0.0238(2) 0.00137(17) -0.00267(17) 0.00072(16)
Pd2 0.01532(19) 0.01331(19) 0.0194(2) 0.00013(16) -0.00249(17) -0.00003(15)
Pd3 0.0162(2) 0.01317(19) 0.0201(2) -0.00137(17) -0.00368(17) 0.00090(16)
Pd4 0.0180(2) 0.01303(19) 0.0188(2) -0.00167(16) -0.00322(17) 0.00111(16)
Pd5 0.0170(2) 0.0183(2) 0.0236(2) -0.00486(18) -0.00612(18) 0.00313(17)
Pd6 0.0168(2) 0.0179(2) 0.0191(2) -0.00008(17) -0.00242(17) 0.00112(17)
S11 0.0162(6) 0.0162(6) 0.0250(8) 0.0005(6) -0.0025(6) 0.0000(5)
C11 0.021(3) 0.021(3) 0.024(3) 0.005(2) -0.001(2) -0.005(2)
O11 0.045(3) 0.027(3) 0.053(3) 0.018(2) 0.002(3) 0.008(2)
C12 0.028(3) 0.014(3) 0.041(4) 0.006(3) -0.004(3) -0.003(2)
S12 0.0188(7) 0.0225(7) 0.0240(7) 0.0035(6) -0.0005(6) 0.0001(6)
O12 0.048(3) 0.052(3) 0.039(3) 0.025(3) 0.003(3) -0.001(3)
C13 0.035(4) 0.023(3) 0.043(4) 0.016(3) -0.001(3) 0.000(3)
C14 0.027(3) 0.040(4) 0.037(4) 0.018(3) -0.011(3) -0.008(3)
C15 0.023(3) 0.026(3) 0.027(3) 0.010(3) -0.004(3) -0.002(2)
C16 0.016(3) 0.021(3) 0.034(4) 0.010(3) -0.004(3) -0.005(2)
C17 0.052(4) 0.059(4) 0.050(4) 0.021(3) 0.005(3) 0.015(3)
C18 0.052(4) 0.059(4) 0.050(4) 0.021(3) 0.005(3) 0.015(3)
S21 0.0187(7) 0.0149(6) 0.0203(7) 0.0007(5) -0.0025(6) 0.0011(5)
C21 0.022(3) 0.012(2) 0.022(3) -0.001(2) -0.001(2) -0.003(2)
O21 0.050(3) 0.048(3) 0.034(3) 0.011(2) 0.018(3) 0.005(3)
S22 0.0167(6) 0.0145(6) 0.0215(7) -0.0021(5) -0.0013(5) 0.0003(5)
O22 0.036(3) 0.042(3) 0.037(3) 0.005(2) 0.019(2) 0.006(2)
C22 0.027(3) 0.024(3) 0.028(3) 0.005(3) 0.006(3) -0.010(3)
C23 0.039(4) 0.038(4) 0.024(3) 0.004(3) 0.005(3) -0.007(3)
C24 0.028(3) 0.026(3) 0.033(4) 0.000(3) 0.017(3) -0.004(3)
C25 0.018(3) 0.026(3) 0.028(3) 0.003(3) 0.000(3) -0.005(2)
C26 0.024(3) 0.018(3) 0.020(3) 0.001(2) 0.000(2) -0.004(2)
C27 0.067(4) 0.077(5) 0.037(3) 0.017(3) 0.027(3) 0.030(4)
C28 0.067(4) 0.077(5) 0.037(3) 0.017(3) 0.027(3) 0.030(4)
S31 0.0168(6) 0.0170(6) 0.0201(7) 0.0021(5) -0.0032(5) 0.0003(5)
O31 0.025(2) 0.026(2) 0.060(4) -0.001(2) -0.012(2) 0.0082(19)
C31 0.020(3) 0.020(3) 0.015(3) 0.004(2) -0.004(2) -0.003(2)
S32 0.0183(7) 0.0173(7) 0.0201(7) -0.0030(6) -0.0057(6) 0.0026(5)
O32 0.022(2) 0.023(2) 0.078(4) -0.010(3) -0.016(3) 0.0017(19)
C32 0.023(3) 0.019(3) 0.029(3) 0.003(2) -0.006(3) 0.000(2)
C33 0.024(3) 0.023(3) 0.032(4) -0.003(3) -0.014(3) 0.003(2)
C34 0.022(3) 0.025(3) 0.039(4) -0.004(3) -0.005(3) -0.003(2)
C35 0.023(3) 0.017(3) 0.035(4) -0.005(3) -0.003(3) -0.001(2)
C36 0.020(3) 0.019(3) 0.022(3) -0.005(2) -0.003(2) 0.005(2)
C37 0.030(3) 0.032(3) 0.134(7) -0.016(4) -0.030(4) 0.004(2)
C38 0.030(3) 0.032(3) 0.134(7) -0.016(4) -0.030(4) 0.004(2)
S41 0.0176(7) 0.0152(6) 0.0265(8) -0.0009(6) -0.0050(6) 0.0001(5)
C41 0.023(3) 0.014(3) 0.031(3) -0.006(2) -0.009(3) 0.004(2)
O41 0.030(3) 0.023(3) 0.144(7) -0.029(4) -0.014(4) -0.001(2)
S42 0.0171(6) 0.0136(6) 0.0205(7) -0.0022(5) -0.0019(5) -0.0005(5)
O42 0.026(3) 0.020(2) 0.089(5) -0.019(3) -0.011(3) 0.002(2)
C42 0.019(3) 0.025(3) 0.065(5) -0.002(3) -0.002(3) 0.002(3)
C43 0.027(4) 0.018(3) 0.080(6) -0.012(4) -0.006(4) -0.004(3)
C44 0.034(4) 0.015(3) 0.047(4) -0.008(3) -0.007(3) -0.002(3)
C45 0.019(3) 0.024(3) 0.029(3) -0.001(3) 0.000(2) 0.004(2)
C46 0.029(3) 0.015(3) 0.023(3) -0.005(2) -0.004(3) -0.002(2)
C47 0.033(3) 0.034(3) 0.168(9) -0.038(4) -0.013(4) -0.002(3)
C48 0.033(3) 0.034(3) 0.168(9) -0.038(4) -0.013(4) -0.002(3)
C51 0.028(3) 0.020(3) 0.027(3) -0.003(2) -0.009(3) 0.005(2)
S51 0.0219(7) 0.0159(7) 0.0227(7) -0.0035(6) -0.0069(6) 0.0037(5)
O51 0.043(3) 0.034(3) 0.034(3) -0.014(2) -0.010(2) -0.009(2)
S52 0.0215(7) 0.0200(7) 0.0241(8) -0.0046(6) -0.0022(6) 0.0021(6)
C52 0.029(3) 0.016(3) 0.030(3) -0.004(3) -0.011(3) -0.002(2)
O52 0.059(4) 0.063(4) 0.026(3) -0.019(3) -0.006(3) -0.019(3)
C53 0.029(3) 0.026(3) 0.035(4) -0.010(3) -0.006(3) 0.002(3)
C54 0.042(4) 0.041(4) 0.025(4) -0.014(3) -0.003(3) -0.003(3)
C55 0.034(4) 0.028(3) 0.027(3) -0.006(3) -0.003(3) 0.001(3)
C56 0.025(3) 0.017(3) 0.028(3) 0.000(2) -0.002(3) 0.003(2)
C57 0.075(5) 0.077(5) 0.048(4) -0.031(4) 0.002(4) -0.038(4)
C58 0.075(5) 0.077(5) 0.048(4) -0.031(4) 0.002(4) -0.038(4)
S61 0.0188(7) 0.0159(7) 0.0243(7) -0.0029(5) -0.0048(6) 0.0027(5)
O61 0.028(3) 0.051(3) 0.047(3) 0.001(3) -0.018(2) -0.009(2)
S62 0.0168(6) 0.0213(7) 0.0275(8) -0.0034(6) -0.0041(6) 0.0037(6)
O62 0.031(3) 0.045(3) 0.059(4) 0.008(3) -0.025(3) -0.014(2)
C62 0.024(3) 0.020(3) 0.028(3) -0.003(3) -0.010(3) 0.003(2)
C63 0.030(4) 0.032(4) 0.031(4) 0.001(3) -0.012(3) 0.007(3)
C64 0.016(3) 0.034(4) 0.062(5) 0.000(4) -0.009(3) -0.004(3)
C65 0.021(3) 0.022(3) 0.035(3) 0.000(3) -0.007(3) -0.003(3)
C66 0.017(3) 0.018(3) 0.036(4) 0.004(3) -0.007(3) 0.005(2)
C67 0.039(4) 0.056(5) 0.052(5) 0.013(4) -0.024(4) -0.005(4)
C68 0.038(4) 0.047(5) 0.079(7) 0.003(5) -0.021(5) -0.009(4)
C61 0.019(3) 0.015(3) 0.028(3) -0.002(2) -0.003(2) 0.003(2)

loop_
_atom_type_symbol
_atom_type_description
_atom_type_scat_dispersion_real
_atom_type_scat_dispersion_imag
_atom_type_scat_source
C C 0.0033 0.0016 'International Tables Vol C Tables 4.2.6.8 and 6.1.1.4'
H H 0.0000 0.0000 'International Tables Vol C Tables 4.2.6.8 and 6.1.1.4'
O O 0.0106 0.0060 'International Tables Vol C Tables 4.2.6.8 and 6.1.1.4'
P P 0.1023 0.0942 'International Tables Vol C Tables 4.2.6.8 and 6.1.1.4'
S S 0.1246 0.1234 'International Tables Vol C Tables 4.2.6.8 and 6.1.1.4'
Cl Cl 0.1484 0.1585 'International Tables Vol C Tables 4.2.6.8 and 6.1.1.4'
Pd Pd -0.9988 1.0072 'International Tables Vol C Tables 4.2.6.8 and 6.1.1.4'

loop_
_geom_angle_atom_site_label_1
_geom_angle_atom_site_label_2
_geom_angle_atom_site_label_3
_geom_angle
S12 Pd1 S11 88.04(6)
S12 Pd1 S41 178.40(6)
S11 Pd1 S41 92.87(5)
S12 Pd1 S62 88.65(6)
S11 Pd1 S62 176.57(6)
S41 Pd1 S62 90.47(5)
S12 Pd1 Pd3 133.40(4)
S11 Pd1 Pd3 93.66(4)
S41 Pd1 Pd3 45.24(4)
S62 Pd1 Pd3 89.26(4)
S22 Pd2 S42 88.96(5)
S22 Pd2 S31 89.85(5)
S42 Pd2 S31 178.73(5)
S22 Pd2 S11 177.64(5)
S42 Pd2 S11 91.40(5)
S31 Pd2 S11 89.76(5)
S41 Pd3 S42 86.93(6)
S41 Pd3 S61 93.70(6)
S42 Pd3 S61 178.72(6)
S41 Pd3 S21 178.12(5)
S42 Pd3 S21 94.94(5)
S61 Pd3 S21 84.43(5)
S41 Pd3 Pd1 45.91(4)
S42 Pd3 Pd1 89.44(4)
S61 Pd3 Pd1 90.20(4)
S21 Pd3 Pd1 133.76(4)
S22 Pd4 S21 87.61(5)
S22 Pd4 S32 92.11(5)
S21 Pd4 S32 178.90(6)
S22 Pd4 S51 177.04(6)
S21 Pd4 S51 89.62(5)
S32 Pd4 S51 90.68(5)
S22 Pd4 Pd6 92.57(4)
S21 Pd4 Pd6 135.41(4)
S32 Pd4 Pd6 45.66(4)
S51 Pd4 Pd6 88.66(4)
S61 Pd5 S51 90.04(6)
S61 Pd5 S52 179.13(6)
S51 Pd5 S52 89.13(6)
S61 Pd5 S62 88.53(6)
S51 Pd5 S62 178.33(6)
S52 Pd5 S62 92.30(6)
S31 Pd6 S32 86.99(6)
S31 Pd6 S12 93.72(6)
S32 Pd6 S12 178.54(6)
S31 Pd6 S52 178.60(6)
S32 Pd6 S52 94.41(6)
S12 Pd6 S52 84.89(6)
S31 Pd6 Pd4 89.48(4)
S32 Pd6 Pd4 46.42(4)
S12 Pd6 Pd4 132.26(4)
S52 Pd6 Pd4 91.41(4)
C11 S11 Pd1 102.7(2)
C11 S11 Pd2 108.4(2)
Pd1 S11 Pd2 89.35(5)
C16 C11 C12 119.2(6)
C16 C11 S11 121.2(5)
C12 C11 S11 119.6(5)
C13 O11 C17 117.4(6)
C13 C12 C11 120.4(7)
C13 C12 H12 119.8
C11 C12 H12 119.8
C16 S12 Pd1 102.1(2)
C16 S12 Pd6 105.6(2)
Pd1 S12 Pd6 93.39(6)
C14 O12 C18 115.9(6)
O11 C13 C12 124.2(7)
O11 C13 C14 116.1(7)
C12 C13 C14 119.7(6)
O12 C14 C13 114.7(7)
O12 C14 C15 124.7(8)
C13 C14 C15 120.5(6)
C14 C15 C16 118.9(7)
C14 C15 H15 120.6
C16 C15 H15 120.6
C11 C16 C15 121.1(6)
C11 C16 S12 121.5(5)
C15 C16 S12 117.4(5)
O11 C17 H17A 109.5
O11 C17 H17B 109.5
H17A C17 H17B 109.5
O11 C17 H17C 109.5
H17A C17 H17C 109.5
H17B C17 H17C 109.5
O12 C18 H18A 109.5
O12 C18 H18B 109.5
H18A C18 H18B 109.5
O12 C18 H18C 109.5
H18A C18 H18C 109.5
H18B C18 H18C 109.5
C21 S21 Pd4 103.2(2)
C21 S21 Pd3 103.72(19)
Pd4 S21 Pd3 91.31(5)
C22 C21 C26 119.6(6)
C22 C21 S21 120.1(5)
C26 C21 S21 120.2(5)
C23 O21 C27 114.2(6)
C26 S22 Pd4 104.2(2)
C26 S22 Pd2 108.3(2)
Pd4 S22 Pd2 91.60(5)
C24 O22 C28 114.5(6)
C23 C22 C21 121.2(7)
C23 C22 H22 119.4
C21 C22 H22 119.4
C22 C23 O21 127.2(7)
C22 C23 C24 120.0(6)
O21 C23 C24 112.8(6)
O22 C24 C25 126.0(7)
O22 C24 C23 115.9(6)
C25 C24 C23 118.0(6)
C26 C25 C24 120.1(6)
C26 C25 H25 120.0
C24 C25 H25 120.0
C25 C26 C21 121.0(6)
C25 C26 S22 118.5(5)
C21 C26 S22 120.5(5)
O21 C27 H27A 109.5
O21 C27 H27B 109.5
H27A C27 H27B 109.5
O21 C27 H27C 109.5
H27A C27 H27C 109.5
H27B C27 H27C 109.5
O22 C28 H28A 109.5
O22 C28 H28B 109.5
H28A C28 H28B 109.5
O22 C28 H28C 109.5
H28A C28 H28C 109.5
H28B C28 H28C 109.5
C31 S31 Pd6 104.8(2)
C31 S31 Pd2 107.1(2)
Pd6 S31 Pd2 90.66(5)
C33 O31 C37 116.7(6)
C36 C31 C32 120.2(5)
C36 C31 S31 120.2(5)
C32 C31 S31 119.5(4)
C36 S32 Pd6 104.4(2)
C36 S32 Pd4 105.5(2)
Pd6 S32 Pd4 87.92(5)
C34 O32 C38 116.6(6)
C33 C32 C31 120.9(6)
C33 C32 H32 119.5
C31 C32 H32 119.5
O31 C33 C32 126.9(6)
O31 C33 C34 113.7(5)
C32 C33 C34 119.4(6)
O32 C34 C35 125.3(6)
O32 C34 C33 114.9(6)
C35 C34 C33 119.8(6)
C34 C35 C36 119.6(6)
C34 C35 H35 120.2
C36 C35 H35 120.2
C31 C36 C35 120.0(6)
C31 C36 S32 121.0(5)
C35 C36 S32 119.0(4)
O31 C37 H37A 109.5
O31 C37 H37B 109.5
H37A C37 H37B 109.5
O31 C37 H37C 109.5
H37A C37 H37C 109.5
H37B C37 H37C 109.5
O32 C38 H38A 109.5
O32 C38 H38B 109.5
H38A C38 H38B 109.5
O32 C38 H38C 109.5
H38A C38 H38C 109.5
H38B C38 H38C 109.5
C41 S41 Pd3 104.6(2)
C41 S41 Pd1 107.3(2)
Pd3 S41 Pd1 88.85(5)
C46 C41 C42 121.3(6)
C46 C41 S41 120.4(5)
C42 C41 S41 118.2(5)
C43 O41 C47 118.2(6)
C46 S42 Pd3 103.9(2)
C46 S42 Pd2 108.1(2)
Pd3 S42 Pd2 89.24(5)
C44 O42 C48 116.4(6)
C43 C42 C41 118.9(6)
C43 C42 H42 120.5
C41 C42 H42 120.5
O41 C43 C42 124.9(7)
O41 C43 C44 115.0(6)
C42 C43 C44 120.1(6)
O42 C44 C45 125.4(7)
O42 C44 C43 114.4(6)
C45 C44 C43 120.1(6)
C44 C45 C46 118.9(6)
C44 C45 H45 120.5
C46 C45 H45 120.5
C41 C46 C45 120.5(6)
C41 C46 S42 120.8(5)
C45 C46 S42 118.7(5)
O41 C47 H47A 109.5
O41 C47 H47B 109.5
H47A C47 H47B 109.5
O41 C47 H47C 109.5
H47A C47 H47C 109.5
H47B C47 H47C 109.5
O42 C48 H48A 109.5
O42 C48 H48B 109.5
H48A C48 H48B 109.5
O42 C48 H48C 109.5
H48A C48 H48C 109.5
H48B C48 H48C 109.5
C56 C51 C52 119.1(6)
C56 C51 S51 122.8(5)
C52 C51 S51 118.2(5)
C51 S51 Pd5 101.6(2)
C51 S51 Pd4 107.4(2)
Pd5 S51 Pd4 89.94(6)
C53 O51 C57 115.5(6)
C56 S52 Pd5 102.2(2)
C56 S52 Pd6 105.4(2)
Pd5 S52 Pd6 89.53(6)
C53 C52 C51 119.8(7)
C53 C52 H52 120.1
C51 C52 H52 120.1
C54 O52 C58 117.7(6)
C52 C53 O51 124.0(7)
C52 C53 C54 120.6(6)
O51 C53 C54 115.3(6)
O52 C54 C55 124.5(7)
O52 C54 C53 116.4(7)
C55 C54 C53 118.9(6)
C56 C55 C54 121.6(7)
C56 C55 H55 119.2
C54 C55 H55 119.2
C55 C56 C51 119.7(6)
C55 C56 S52 119.9(5)
C51 C56 S52 120.3(5)
O51 C57 H57A 109.5
O51 C57 H57B 109.5
H57A C57 H57B 109.5
O51 C57 H57C 109.5
H57A C57 H57C 109.5
H57B C57 H57C 109.5
O52 C58 H58A 109.5
O52 C58 H58B 109.5
H58A C58 H58B 109.5
O52 C58 H58C 109.5
H58A C58 H58C 109.5
H58B C58 H58C 109.5
C61 S61 Pd5 100.7(2)
C61 S61 Pd3 108.2(2)
Pd5 S61 Pd3 92.32(5)
C63 O61 C67 117.0(6)
C66 S62 Pd5 101.7(2)
C66 S62 Pd1 108.5(2)
Pd5 S62 Pd1 90.21(6)
C64 O62 C68 117.4(6)
C63 C62 C61 119.1(6)
C63 C62 H62 120.5
C61 C62 H62 120.5
O61 C63 C64 116.7(6)
O61 C63 C62 122.9(7)
C64 C63 C62 120.4(6)
C63 C64 O62 115.8(7)
C63 C64 C65 120.0(6)
O62 C64 C65 124.2(7)
C64 C65 C66 120.5(6)
C64 C65 H65 119.8
C66 C65 H65 119.8
C61 C66 C65 119.7(6)
C61 C66 S62 120.3(5)
C65 C66 S62 120.0(5)
O61 C67 H67A 109.5
O61 C67 H67B 109.5
H67A C67 H67B 109.5
O61 C67 H67C 109.5
H67A C67 H67C 109.5
H67B C67 H67C 109.5
O62 C68 H68A 109.5
O62 C68 H68B 109.5
H68A C68 H68B 109.5
O62 C68 H68C 109.5
H68A C68 H68C 109.5
H68B C68 H68C 109.5
C66 C61 C62 120.2(6)
C66 C61 S61 122.5(5)
C62 C61 S61 117.2(5)

loop_
_geom_bond_atom_site_label_1
_geom_bond_atom_site_label_2
_geom_bond_distance
Pd1 S12 2.3040(18)
Pd1 S11 2.3063(15)
Pd1 S41 2.3255(18)
Pd1 S62 2.3433(16)
Pd1 Pd3 3.2370(8)
Pd2 S22 2.3422(15)
Pd2 S42 2.3430(16)
Pd2 S31 2.3511(16)
Pd2 S11 2.3596(15)
Pd3 S41 2.2989(15)
Pd3 S42 2.3160(15)
Pd3 S61 2.3356(15)
Pd3 S21 2.3615(15)
Pd4 S22 2.2959(15)
Pd4 S21 2.3128(17)
Pd4 S32 2.3404(16)
Pd4 S51 2.3501(15)
Pd4 Pd6 3.2285(8)
Pd5 S61 2.2943(17)
Pd5 S51 2.3008(16)
Pd5 S52 2.3069(17)
Pd5 S62 2.3166(16)
Pd6 S31 2.3053(15)
Pd6 S32 2.3105(16)
Pd6 S12 2.3448(16)
Pd6 S52 2.3602(16)
S11 C11 1.769(6)
C11 C16 1.359(9)
C11 C12 1.408(8)
O11 C13 1.362(8)
O11 C17 1.433(11)
C12 C13 1.376(10)
C12 H12 0.9500
S12 C16 1.774(6)
O12 C14 1.362(9)
O12 C18 1.491(11)
C13 C14 1.384(11)
C14 C15 1.387(10)
C15 C16 1.404(9)
C15 H15 0.9500
C17 H17A 0.9800
C17 H17B 0.9800
C17 H17C 0.9800
C18 H18A 0.9800
C18 H18B 0.9800
C18 H18C 0.9800
S21 C21 1.788(6)
C21 C22 1.364(9)
C21 C26 1.387(8)
O21 C23 1.386(8)
O21 C27 1.459(10)
S22 C26 1.778(6)
O22 C24 1.350(8)
O22 C28 1.438(10)
C22 C23 1.339(10)
C22 H22 0.9500
C23 C24 1.457(10)
C24 C25 1.367(9)
C25 C26 1.376(9)
C25 H25 0.9500
C27 H27A 0.9800
C27 H27B 0.9800
C27 H27C 0.9800
C28 H28A 0.9800
C28 H28B 0.9800
C28 H28C 0.9800
S31 C31 1.771(6)
O31 C33 1.352(7)
O31 C37 1.412(9)
C31 C36 1.375(8)
C31 C32 1.400(8)
S32 C36 1.769(6)
O32 C34 1.357(8)
O32 C38 1.418(9)
C32 C33 1.352(9)
C32 H32 0.9500
C33 C34 1.432(9)
C34 C35 1.380(9)
C35 C36 1.405(9)
C35 H35 0.9500
C37 H37A 0.9800
C37 H37B 0.9800
C37 H37C 0.9800
C38 H38A 0.9800
C38 H38B 0.9800
C38 H38C 0.9800
S41 C41 1.772(6)
C41 C46 1.367(9)
C41 C42 1.400(9)
O41 C43 1.361(8)
O41 C47 1.361(11)
S42 C46 1.778(6)
O42 C44 1.356(8)
O42 C48 1.433(10)
C42 C43 1.366(10)
C42 H42 0.9500
C43 C44 1.429(10)
C44 C45 1.378(9)
C45 C46 1.401(8)
C45 H45 0.9500
C47 H47A 0.9800
C47 H47B 0.9800
C47 H47C 0.9800
C48 H48A 0.9800
C48 H48B 0.9800
C48 H48C 0.9800
C51 C56 1.398(9)
C51 C52 1.424(8)
C51 S51 1.754(7)
O51 C53 1.376(8)
O51 C57 1.421(11)
S52 C56 1.754(6)
C52 C53 1.363(10)
C52 H52 0.9500
O52 C54 1.378(8)
O52 C58 1.443(12)
C53 C54 1.403(11)
C54 C55 1.383(10)
C55 C56 1.367(9)
C55 H55 0.9500
C57 H57A 0.9800
C57 H57B 0.9800
C57 H57C 0.9800
C58 H58A 0.9800
C58 H58B 0.9800
C58 H58C 0.9800
S61 C61 1.759(6)
O61 C63 1.358(8)
O61 C67 1.383(10)
S62 C66 1.770(7)
O62 C64 1.367(8)
O62 C68 1.401(11)
C62 C63 1.395(9)
C62 C61 1.406(9)
C62 H62 0.9500
C63 C64 1.372(11)
C64 C65 1.378(10)
C65 C66 1.397(8)
C65 H65 0.9500
C66 C61 1.371(9)
C67 H67A 0.9800
C67 H67B 0.9800
C67 H67C 0.9800
C68 H68A 0.9800
C68 H68B 0.9800
C68 H68C 0.9800

loop_
_platon_squeeze_void_nr
_platon_squeeze_void_average_x
_platon_squeeze_void_average_y
_platon_squeeze_void_average_z
_platon_squeeze_void_volume
_platon_squeeze_void_count_electrons
_platon_squeeze_void_content
1 -0.006 0.095 0.241 1485 1001 ' '
2 0.368 0.609 0.759 1485 1002 ' '
